data_2239311
loop_
_publ_author_name
'Rjabovs, Vit\=alijs'
'Mishnev, Anatoly'
'Kiselovs, Glebs'
'Turks, M\=aris'

_publ_section_title
;
 {(3a<i>R</i>,5<i>S</i>,6<i>R</i>,6a<i>R</i>)-5-[(<i>R</i>)-1,2-Dihydroxyethyl]-2,2-dimethyltetrahydrofuro[2,3-<i>d</i>][1,3]dioxol-6-yl}methyl
 methanesulfonate
;
_journal_issue 5
_journal_name_full 'Acta Crystallographica Section E'
_journal_page_first o524
_journal_page_last o525
_journal_paper_doi 10.1107/S1600536814007387
_journal_volume 70
_journal_year 2014
_chemical_formula_iupac 'C11 H20 O8 S'
_chemical_formula_moiety 'C11 H20 O8 S'
_chemical_formula_sum 'C11 H20 O8 S'
_chemical_formula_weight 312.33
_chemical_name_systematic
'{(3a<i>R</i>,5<i>S</i>,6<i>R</i>,6a<i>R</i>)-5-[(<i>R</i>)-1,2-Dihydroxyethyl]-2,2-dimethyltetrahydrofuro[2,3-<i>d</i>][1,3]dioxol-6-yl}methyl methanesulfonate'
_space_group_IT_number 4
_symmetry_cell_setting monoclinic
_symmetry_space_group_name_Hall 'P 2yb'
_symmetry_space_group_name_H-M 'P 1 21 1'
_atom_sites_solution_hydrogens geom
_atom_sites_solution_primary direct
_atom_sites_solution_secondary difmap
_audit_creation_method SHELXL-97
_cell_angle_alpha 90.00
_cell_angle_beta 98.9130(10)
_cell_angle_gamma 90.00
_cell_formula_units_Z 2
_cell_length_a 5.57940(10)
_cell_length_b 15.6118(3)
_cell_length_c 8.0653(2)
_cell_measurement_reflns_used 7583
_cell_measurement_temperature 293(2)
_cell_measurement_theta_max 27.485
_cell_measurement_theta_min 0.998
_cell_volume 694.04(3)
_computing_cell_refinement 'SCALEPACK (Otwinowski & Minor, 1997)'
_computing_data_collection 'COLLECT (Bruker, 2004)'
_computing_data_reduction 'DENZO (Otwinowski & Minor, 1997)'
_computing_molecular_graphics 'ORTEP-3 for Windows (Farrugia, 2012)'
_computing_publication_material 'WinGX (Farrugia, 2012)'
_computing_structure_refinement 'SHELXL97 (Sheldrick, 2008)'
_computing_structure_solution 'SHELXS97 (Sheldrick, 2008)'
_diffrn_ambient_temperature 293(2)
_diffrn_measured_fraction_theta_full 0.998
_diffrn_measured_fraction_theta_max 0.998
_diffrn_measurement_device_type 'Nonius KappaCCD'
_diffrn_measurement_method CCD
_diffrn_radiation_monochromator graphite
_diffrn_radiation_source 'fine-focus sealed tube'
_diffrn_radiation_type MoK\a
_diffrn_radiation_wavelength 0.71073
_diffrn_reflns_av_R_equivalents 0.0183
_diffrn_reflns_av_sigmaI/netI 0.0310
_diffrn_reflns_limit_h_max 6
_diffrn_reflns_limit_h_min -7
_diffrn_reflns_limit_k_max 20
_diffrn_reflns_limit_k_min -20
_diffrn_reflns_limit_l_max 10
_diffrn_reflns_limit_l_min -10
_diffrn_reflns_number 5266
_diffrn_reflns_theta_full 27.47
_diffrn_reflns_theta_max 27.47
_diffrn_reflns_theta_min 2.56
_exptl_absorpt_coefficient_mu 0.268
_exptl_absorpt_correction_type none
_exptl_crystal_colour colourless
_exptl_crystal_density_diffrn 1.495
_exptl_crystal_density_method 'not measured'
_exptl_crystal_description prism
_exptl_crystal_F_000 332
_exptl_crystal_size_max 0.35
_exptl_crystal_size_mid 0.30
_exptl_crystal_size_min 0.28
_refine_diff_density_max 0.161
_refine_diff_density_min -0.213
_refine_ls_abs_structure_details 'Flack (1983), 1528 Friedel pairs'
_refine_ls_abs_structure_Flack 0.00(5)
_refine_ls_extinction_coef 0.064(4)
_refine_ls_extinction_expression Fc^*^=kFc[1+0.001xFc^2^\l^3^/sin(2\q)]^-1/4^
_refine_ls_extinction_method 'SHELXL97 (Sheldrick, 2008)'
_refine_ls_goodness_of_fit_ref 1.028
_refine_ls_hydrogen_treatment constr
_refine_ls_matrix_type full
_refine_ls_number_parameters 187
_refine_ls_number_reflns 3185
_refine_ls_number_restraints 1
_refine_ls_restrained_S_all 1.028
_refine_ls_R_factor_all 0.0303
_refine_ls_R_factor_gt 0.0273
_refine_ls_shift/su_max 0.003
_refine_ls_shift/su_mean 0.000
_refine_ls_structure_factor_coef Fsqd
_refine_ls_weighting_details 'calc w=1/[\s^2^(Fo^2^)+(0.0319P)^2^+0.0938P] where P=(Fo^2^+2Fc^2^)/3'
_refine_ls_weighting_scheme calc
_refine_ls_wR_factor_gt 0.0630
_refine_ls_wR_factor_ref 0.0646
_reflns_number_gt 3005
_reflns_number_total 3185
_reflns_threshold_expression I>2sigma(I)
_cod_data_source_file zp2012sup1.cif
_cod_data_source_block I
_cod_original_sg_symbol_H-M 'P 21'
_cod_database_code 2239311
_cod_database_fobs_code 2239311

loop_
_symmetry_equiv_pos_as_xyz
'x, y, z'
'-x, y+1/2, -z'

loop_
_atom_site_type_symbol
_atom_site_label
_atom_site_fract_x
_atom_site_fract_y
_atom_site_fract_z
_atom_site_U_iso_or_equiv
_atom_site_adp_type
_atom_site_calc_flag
_atom_site_refinement_flags
_atom_site_occupancy
_atom_site_symmetry_multiplicity
C C9 0.0490(4) 0.33494(13) -0.8352(2) 0.0407(4) Uani d . 1 1
H H9A 0.1797 0.3741 -0.8422 0.061 Uiso calc R 1 1
H H9B -0.0757 0.3429 -0.9302 0.061 Uiso calc R 1 1
H H9C 0.1083 0.2772 -0.8345 0.061 Uiso calc R 1 1
C C7 -0.0536(3) 0.35157(11) -0.6762(2) 0.0316(3) Uani d . 1 1
C C8 -0.2632(4) 0.29425(14) -0.6553(2) 0.0470(5) Uani d . 1 1
H H8A -0.2092 0.2358 -0.6465 0.071 Uiso calc R 1 1
H H8B -0.3882 0.3003 -0.7507 0.071 Uiso calc R 1 1
H H8C -0.3262 0.3100 -0.5554 0.071 Uiso calc R 1 1
S S1 0.60651(6) 0.22002(2) -0.20810(5) 0.02715(10) Uani d . 1 1
O O4 0.22882(19) 0.51605(8) 0.01079(13) 0.0303(2) Uani d . 1 1
H H41 0.3738 0.5199 0.0049 0.046 Uiso calc R 1 1
O O1 -0.0420(3) 0.52359(9) -0.43022(15) 0.0465(4) Uani d . 1 1
O O6 0.55516(19) 0.31615(7) -0.26299(14) 0.0278(2) Uani d . 1 1
O O3 0.1263(2) 0.34259(7) -0.53311(14) 0.0347(3) Uani d . 1 1
O O5 -0.27358(19) 0.51658(8) -0.01728(15) 0.0364(3) Uani d . 1 1
H H51 -0.1929 0.5014 0.0716 0.055 Uiso calc R 1 1
O O2 -0.1278(2) 0.44075(9) -0.67350(16) 0.0396(3) Uani d . 1 1
O O8 0.8446(2) 0.20376(8) -0.24301(17) 0.0427(3) Uani d . 1 1
O O7 0.5551(2) 0.20875(9) -0.04236(15) 0.0426(3) Uani d . 1 1
C C10 0.3456(3) 0.35774(10) -0.2075(2) 0.0284(3) Uani d . 1 1
H H10A 0.3819 0.3718 -0.0891 0.034 Uiso calc R 1 1
H H10B 0.2063 0.3198 -0.2244 0.034 Uiso calc R 1 1
C C3 0.2921(3) 0.43831(10) -0.31045(18) 0.0247(3) Uani d . 1 1
H H3 0.4270 0.4787 -0.2833 0.030 Uiso calc R 1 1
C C1 0.0500(3) 0.48807(11) -0.5677(2) 0.0329(4) Uani d . 1 1
H H1 0.1185 0.5329 -0.6313 0.039 Uiso calc R 1 1
C C6 -0.1460(3) 0.58175(10) -0.0923(2) 0.0335(4) Uani d . 1 1
H H6A -0.1128 0.6293 -0.0147 0.040 Uiso calc R 1 1
H H6B -0.2477 0.6028 -0.1925 0.040 Uiso calc R 1 1
C C4 0.0556(3) 0.48076(10) -0.2760(2) 0.0276(3) Uani d . 1 1
H H4 -0.0583 0.4370 -0.2493 0.033 Uiso calc R 1 1
C C2 0.2447(3) 0.42291(10) -0.49929(19) 0.0277(3) Uani d . 1 1
H H2 0.3917 0.4282 -0.5511 0.033 Uiso calc R 1 1
C C5 0.0908(3) 0.54919(10) -0.13860(19) 0.0266(3) Uani d . 1 1
H H5 0.1789 0.5976 -0.1777 0.032 Uiso calc R 1 1
C C11 0.3976(3) 0.16137(13) -0.3475(3) 0.0445(4) Uani d . 1 1
H H11A 0.4188 0.1014 -0.3237 0.067 Uiso calc R 1 1
H H11B 0.4233 0.1724 -0.4605 0.067 Uiso calc R 1 1
H H11C 0.2358 0.1781 -0.3348 0.067 Uiso calc R 1 1

loop_
_atom_site_aniso_label
_atom_site_aniso_U_11
_atom_site_aniso_U_22
_atom_site_aniso_U_33
_atom_site_aniso_U_12
_atom_site_aniso_U_13
_atom_site_aniso_U_23
C9 0.0485(10) 0.0442(10) 0.0313(9) -0.0040(8) 0.0124(8) -0.0070(8)
C7 0.0347(8) 0.0323(8) 0.0268(7) 0.0030(7) 0.0017(6) -0.0024(7)
C8 0.0445(11) 0.0566(13) 0.0421(11) -0.0097(9) 0.0132(8) -0.0093(9)
S1 0.02425(17) 0.02403(17) 0.03312(19) 0.00244(15) 0.00429(13) 0.00247(17)
O4 0.0234(5) 0.0375(6) 0.0295(6) 0.0003(5) 0.0024(4) -0.0030(5)
O1 0.0576(8) 0.0472(8) 0.0306(6) 0.0302(7) -0.0062(5) -0.0066(6)
O6 0.0260(5) 0.0252(5) 0.0333(6) 0.0046(4) 0.0078(4) 0.0031(5)
O3 0.0438(7) 0.0268(6) 0.0298(6) 0.0021(5) -0.0061(5) -0.0033(5)
O5 0.0227(5) 0.0496(7) 0.0359(6) 0.0025(5) 0.0013(4) -0.0006(6)
O2 0.0408(7) 0.0384(7) 0.0356(7) 0.0089(5) -0.0061(5) -0.0052(5)
O8 0.0284(6) 0.0370(7) 0.0640(8) 0.0093(5) 0.0112(5) 0.0074(6)
O7 0.0536(7) 0.0392(7) 0.0362(6) 0.0050(6) 0.0101(5) 0.0113(6)
C10 0.0281(7) 0.0300(8) 0.0287(8) 0.0076(6) 0.0093(6) 0.0022(6)
C3 0.0228(7) 0.0248(7) 0.0262(7) 0.0009(6) 0.0032(5) -0.0018(6)
C1 0.0379(9) 0.0309(8) 0.0283(8) 0.0032(7) 0.0003(7) 0.0005(7)
C6 0.0300(8) 0.0307(8) 0.0387(9) 0.0062(6) 0.0019(7) -0.0090(7)
C4 0.0253(7) 0.0273(7) 0.0288(8) 0.0047(6) -0.0003(6) -0.0037(6)
C2 0.0293(8) 0.0271(7) 0.0270(7) 0.0010(6) 0.0050(6) 0.0016(6)
C5 0.0250(7) 0.0242(7) 0.0302(8) 0.0000(6) 0.0029(6) -0.0032(6)
C11 0.0392(10) 0.0399(10) 0.0536(11) -0.0059(8) 0.0051(8) -0.0139(9)

loop_
_atom_type_symbol
_atom_type_description
_atom_type_scat_dispersion_real
_atom_type_scat_dispersion_imag
_atom_type_scat_source
C C 0.0033 0.0016 'International Tables Vol C Tables 4.2.6.8 and 6.1.1.4'
H H 0.0000 0.0000 'International Tables Vol C Tables 4.2.6.8 and 6.1.1.4'
O O 0.0106 0.0060 'International Tables Vol C Tables 4.2.6.8 and 6.1.1.4'
S S 0.1246 0.1234 'International Tables Vol C Tables 4.2.6.8 and 6.1.1.4'

loop_
_geom_angle_atom_site_label_1
_geom_angle_atom_site_label_2
_geom_angle_atom_site_label_3
_geom_angle
C7 C9 H9A 109.5
C7 C9 H9B 109.5
H9A C9 H9B 109.5
C7 C9 H9C 109.5
H9A C9 H9C 109.5
H9B C9 H9C 109.5
O3 C7 O2 104.53(12)
O3 C7 C8 108.42(14)
O2 C7 C8 109.89(15)
O3 C7 C9 111.26(14)
O2 C7 C9 108.93(14)
C8 C7 C9 113.43(15)
C7 C8 H8A 109.5
C7 C8 H8B 109.5
H8A C8 H8B 109.5
C7 C8 H8C 109.5
H8A C8 H8C 109.5
H8B C8 H8C 109.5
O7 S1 O8 119.66(8)
O7 S1 O6 109.11(7)
O8 S1 O6 104.40(7)
O7 S1 C11 109.17(10)
O8 S1 C11 109.23(9)
O6 S1 C11 104.11(8)
C5 O4 H41 109.5
C1 O1 C4 111.21(12)
C10 O6 S1 117.00(10)
C7 O3 C2 108.57(12)
C6 O5 H51 109.5
C1 O2 C7 109.55(12)
O6 C10 C3 107.43(11)
O6 C10 H10A 110.2
C3 C10 H10A 110.2
O6 C10 H10B 110.2
C3 C10 H10B 110.2
H10A C10 H10B 108.5
C10 C3 C2 114.00(13)
C10 C3 C4 111.15(12)
C2 C3 C4 103.12(12)
C10 C3 H3 109.5
C2 C3 H3 109.5
C4 C3 H3 109.5
O1 C1 O2 112.02(14)
O1 C1 C2 107.70(13)
O2 C1 C2 105.27(13)
O1 C1 H1 110.6
O2 C1 H1 110.6
C2 C1 H1 110.6
O5 C6 C5 112.10(13)
O5 C6 H6A 109.2
C5 C6 H6A 109.2
O5 C6 H6B 109.2
C5 C6 H6B 109.2
H6A C6 H6B 107.9
O1 C4 C5 106.85(12)
O1 C4 C3 105.29(12)
C5 C4 C3 114.43(12)
O1 C4 H4 110.0
C5 C4 H4 110.0
C3 C4 H4 110.0
O3 C2 C3 109.51(12)
O3 C2 C1 103.57(12)
C3 C2 C1 105.03(12)
O3 C2 H2 112.7
C3 C2 H2 112.7
C1 C2 H2 112.7
O4 C5 C6 106.96(12)
O4 C5 C4 110.57(12)
C6 C5 C4 113.18(12)
O4 C5 H5 108.7
C6 C5 H5 108.7
C4 C5 H5 108.7
S1 C11 H11A 109.5
S1 C11 H11B 109.5
H11A C11 H11B 109.5
S1 C11 H11C 109.5
H11A C11 H11C 109.5
H11B C11 H11C 109.5

loop_
_geom_bond_atom_site_label_1
_geom_bond_atom_site_label_2
_geom_bond_distance
C9 C7 1.506(2)
C9 H9A 0.9600
C9 H9B 0.9600
C9 H9C 0.9600
C7 O3 1.4140(19)
C7 O2 1.454(2)
C7 C8 1.503(3)
C8 H8A 0.9600
C8 H8B 0.9600
C8 H8C 0.9600
S1 O7 1.4210(12)
S1 O8 1.4226(12)
S1 O6 1.5782(11)
S1 C11 1.7480(18)
O4 C5 1.4230(18)
O4 H41 0.8200
O1 C1 1.406(2)
O1 C4 1.442(2)
O6 C10 1.4669(17)
O3 C2 1.4238(19)
O5 C6 1.429(2)
O5 H51 0.8200
O2 C1 1.413(2)
C10 C3 1.511(2)
C10 H10A 0.9700
C10 H10B 0.9700
C3 C2 1.524(2)
C3 C4 1.540(2)
C3 H3 0.9800
C1 C2 1.528(2)
C1 H1 0.9800
C6 C5 1.515(2)
C6 H6A 0.9700
C6 H6B 0.9700
C4 C5 1.530(2)
C4 H4 0.9800
C2 H2 0.9800
C5 H5 0.9800
C11 H11A 0.9600
C11 H11B 0.9600
C11 H11C 0.9600

loop_
_geom_hbond_atom_site_label_D
_geom_hbond_atom_site_label_H
_geom_hbond_atom_site_label_A
_geom_hbond_site_symmetry_A
_geom_hbond_distance_DH
_geom_hbond_distance_HA
_geom_hbond_distance_DA
_geom_hbond_angle_DHA
_geom_hbond_publ_flag
O4 H41 O5 1_655 0.82 2.00 2.820(2) 174 yes
O5 H51 O2 1_556 0.82 2.24 3.009(2) 156 yes
O5 H51 O4 . 0.82 2.49 2.777(2) 102 no
C3 H3 O5 1_655 0.98 2.58 3.344(2) 135 yes
C8 H8C O6 1_455 0.96 2.55 3.486(2) 165 yes
C9 H9A O4 1_554 0.96 2.55 3.306(2) 136 yes
C10 H10A O4 . 0.97 2.58 3.160(2) 118 no
C11 H11C O8 1_455 0.96 2.44 3.387(2) 167 yes
